data_4345394
loop_
_publ_author_name
'Ueno, Takahiro'
'Fujinami, Takeshi'
'Matsumoto, Naohide'
'Furusawa, Masaki'
'Irie, Ryo'
'Re, Nazzareno'
'Kanetomo, Takuya'
'Ishida, Takayuki'
'Sunatsuki, Yukinari'

_publ_section_title
;
 Circular and Chainlike Copper(II)-Lanthanide(III) Complexes Generated by
 Assembly Reactions of Racemic and Chiral Copper(II) Cross-Linking Ligand
 Complexes with Ln(III)(NO3)3&#x00B7;6H2O (Ln(III) = Gd(III), Tb(III),
 Dy(III)).
;
_journal_issue 3
_journal_name_full 'Inorganic chemistry'
_journal_page_first 1679
_journal_page_last 1695
_journal_paper_doi 10.1021/acs.inorgchem.6b02668
_journal_volume 56
_journal_year 2017
_chemical_absolute_configuration 'CHOOSE rm ad rmad syn or unk'
_chemical_formula_moiety 'C34 H31 Cu Gd N6 O10'
_chemical_formula_sum 'C34 H31 Cu Gd N6 O10'
_chemical_formula_weight 904.45
_space_group_IT_number 19
_symmetry_cell_setting orthorhombic
_symmetry_Int_Tables_number 19
_symmetry_space_group_name_Hall 'P 2ac 2ab'
_symmetry_space_group_name_H-M 'P 21 21 21'
_atom_sites_solution_hydrogens geom
_atom_sites_solution_primary direct
_atom_sites_solution_secondary difmap
_cell_angle_alpha 90.0000
_cell_angle_beta 90.0000
_cell_angle_gamma 90.0000
_cell_formula_units_Z 4
_cell_length_a 13.4892(4)
_cell_length_b 15.7803(4)
_cell_length_c 15.8966(5)
_cell_measurement_reflns_used 23858
_cell_measurement_temperature 120
_cell_measurement_theta_max 27.46
_cell_measurement_theta_min 2.99
_cell_volume 3383.81(17)
_computing_cell_refinement 'RAPID AUTO'
_computing_data_collection 'RAPID AUTO (Rigaku, ????)'
_computing_data_reduction 'RAPID AUTO'
_computing_molecular_graphics 'CrystalStructure 4.0'
_computing_publication_material 'CrystalStructure 4.0 (Rigaku, 2010)'
_computing_structure_refinement 'CRYSTALS (Carruthers, et al., 1999)'
_computing_structure_solution 'SHELXS97 (Sheldrick, 2008)'
_diffrn_ambient_temperature 120
_diffrn_detector_area_resol_mean 10.000
_diffrn_measured_fraction_theta_full 0.997
_diffrn_measured_fraction_theta_max 0.997
_diffrn_measurement_device_type 'Rigaku R-AXIS RAPID'
_diffrn_measurement_method \w
_diffrn_radiation_type 'Mo K\a'
_diffrn_radiation_wavelength 0.71075
_diffrn_reflns_av_R_equivalents 0.0897
_diffrn_reflns_limit_h_max 17
_diffrn_reflns_limit_h_min -17
_diffrn_reflns_limit_k_max 20
_diffrn_reflns_limit_k_min -20
_diffrn_reflns_limit_l_max 20
_diffrn_reflns_limit_l_min -20
_diffrn_reflns_number 32777
_diffrn_reflns_theta_full 27.46
_diffrn_reflns_theta_max 27.46
_diffrn_standards_number 0
_exptl_absorpt_coefficient_mu 2.645
_exptl_absorpt_correction_T_max 0.720
_exptl_absorpt_correction_T_min 0.625
_exptl_absorpt_correction_type numerical
_exptl_absorpt_process_details 'NUMABS (Rigaku, 1999)'
_exptl_crystal_colour red
_exptl_crystal_density_diffrn 1.775
_exptl_crystal_density_method 'not measured'
_exptl_crystal_description block
_exptl_crystal_F_000 1800.00
_exptl_crystal_size_max 0.362
_exptl_crystal_size_mid 0.156
_exptl_crystal_size_min 0.124
_refine_diff_density_max 2.100
_refine_diff_density_min -2.990
_refine_ls_abs_structure_details 'Flack, H. D. (1983), Acta Cryst. A39, 876-881.  3424 Friedel Pairs'
_refine_ls_abs_structure_Flack 0.025(15)
_refine_ls_extinction_method none
_refine_ls_goodness_of_fit_ref 0.952
_refine_ls_hydrogen_treatment constr
_refine_ls_number_parameters 501
_refine_ls_number_reflns 6112
_refine_ls_R_factor_gt 0.0418
_refine_ls_shift/su_max 0.000
_refine_ls_structure_factor_coef Fsqd
_refine_ls_weighting_details
;
    Chebychev polynomial with 3 parameters (Carruthers & Watkin, 1979)
    1526.1800    2142.8500    701.1150
;
_refine_ls_weighting_scheme calc
_refine_ls_wR_factor_ref 0.0809
_reflns_number_gt 6112
_reflns_number_total 7711
_reflns_threshold_expression F^2^>2.1\s(F^2^)
_cod_data_source_file ic6b02668_si_004.cif
_cod_data_source_block CuGd(RR)-120K
_cod_original_cell_volume 3383.79(16)
_cod_database_code 4345394

loop_
_symmetry_equiv_pos_site_id
_symmetry_equiv_pos_as_xyz
1 +X,+Y,+Z
2 1/2+X,1/2-Y,-Z
3 -X,1/2+Y,1/2-Z
4 1/2-X,-Y,1/2+Z

loop_
_atom_site_label
_atom_site_type_symbol
_atom_site_fract_x
_atom_site_fract_y
_atom_site_fract_z
_atom_site_U_iso_or_equiv
_atom_site_adp_type
_atom_site_occupancy
_atom_site_symmetry_multiplicity
_atom_site_calc_flag
_atom_site_refinement_flags
Gd1 Gd 0.52861(2) 0.59533(2) 0.13147(2) 0.01876(7) Uani 1.0 4 d .
Cu1 Cu 0.62871(6) 0.74133(5) 0.25712(5) 0.0205(2) Uani 1.0 4 d .
O1 O 0.5493(4) 0.7467(3) 0.1575(3) 0.0247(12) Uani 1.0 4 d .
O2 O 0.6624(4) 0.6304(3) 0.2158(3) 0.0212(12) Uani 1.0 4 d .
O3 O 0.5149(4) 0.9746(3) 0.3060(3) 0.0224(12) Uani 1.0 4 d .
O4 O 0.6924(4) 0.5000(3) 0.1246(4) 0.0226(12) Uani 1.0 4 d .
O5 O 0.4627(4) 0.6345(3) 0.2756(3) 0.0246(12) Uani 1.0 4 d .
O6 O 0.3648(4) 0.6442(3) 0.1687(3) 0.0258(13) Uani 1.0 4 d .
O7 O 0.3091(5) 0.6746(4) 0.2941(4) 0.0437(18) Uani 1.0 4 d .
O8 O 0.4223(4) 0.6142(3) 0.0089(4) 0.0308(14) Uani 1.0 4 d .
O9 O 0.5060(4) 0.4970(3) 0.0110(3) 0.0290(13) Uani 1.0 4 d .
O10 O 0.4033(4) 0.5225(4) -0.0939(4) 0.0348(15) Uani 1.0 4 d .
N1 N 0.6007(4) 0.8514(4) 0.2992(4) 0.0188(14) Uani 1.0 4 d .
N2 N 0.7144(4) 0.7297(4) 0.3533(4) 0.0209(14) Uani 1.0 4 d .
N3 N 0.3764(5) 0.6514(4) 0.2488(4) 0.0276(16) Uani 1.0 4 d .
N4 N 0.4426(5) 0.5434(4) -0.0270(4) 0.0270(16) Uani 1.0 4 d .
N5 N 0.6343(5) 0.6474(4) 0.0073(4) 0.0296(17) Uani 1.0 4 d .
N6 N 0.9569(8) 0.7678(6) 0.1785(5) 0.064(3) Uani 1.0 4 d .
C1 C 0.5022(5) 0.8169(4) 0.1330(5) 0.0210(15) Uani 1.0 4 d .
C2 C 0.4606(6) 0.8166(4) 0.0515(5) 0.0235(17) Uani 1.0 4 d .
C3 C 0.4093(5) 0.8857(4) 0.0203(5) 0.0264(18) Uani 1.0 4 d .
C4 C 0.3968(6) 0.9573(5) 0.0699(5) 0.029(2) Uani 1.0 4 d .
C5 C 0.4376(5) 0.9590(4) 0.1493(5) 0.0245(17) Uani 1.0 4 d .
C6 C 0.4924(5) 0.8911(4) 0.1825(4) 0.0199(16) Uani 1.0 4 d .
C7 C 0.5375(5) 0.9050(4) 0.2671(4) 0.0182(13) Uani 1.0 4 d .
C8 C 0.6519(5) 0.8741(4) 0.3786(5) 0.0185(15) Uani 1.0 4 d .
C9 C 0.7321(5) 0.9412(4) 0.3676(5) 0.0197(15) Uani 1.0 4 d .
C10 C 0.7693(6) 0.9671(5) 0.2917(5) 0.0265(19) Uani 1.0 4 d .
C11 C 0.8440(6) 1.0270(5) 0.2870(6) 0.032(2) Uani 1.0 4 d .
C12 C 0.8823(6) 1.0629(5) 0.3598(6) 0.035(2) Uani 1.0 4 d .
C13 C 0.8457(6) 1.0387(5) 0.4367(5) 0.0264(19) Uani 1.0 4 d .
C14 C 0.7707(6) 0.9786(5) 0.4410(5) 0.0265(19) Uani 1.0 4 d .
C15 C 0.6926(5) 0.7910(4) 0.4198(5) 0.0214(17) Uani 1.0 4 d .
C16 C 0.6215(5) 0.7542(5) 0.4839(4) 0.0210(16) Uani 1.0 4 d .
C17 C 0.5537(6) 0.6916(5) 0.4648(5) 0.029(2) Uani 1.0 4 d .
C18 C 0.4892(6) 0.6611(5) 0.5259(6) 0.038(3) Uani 1.0 4 d .
C19 C 0.4919(6) 0.6933(5) 0.6056(5) 0.037(3) Uani 1.0 4 d .
C20 C 0.5579(5) 0.7566(5) 0.6257(5) 0.0307(18) Uani 1.0 4 d .
C21 C 0.6230(6) 0.7873(5) 0.5647(5) 0.0297(19) Uani 1.0 4 d .
C22 C 0.7861(5) 0.6757(4) 0.3609(5) 0.0192(15) Uani 1.0 4 d .
C23 C 0.8051(5) 0.6056(4) 0.3052(4) 0.0202(16) Uani 1.0 4 d .
C24 C 0.8871(6) 0.5534(5) 0.3206(5) 0.0271(19) Uani 1.0 4 d .
C25 C 0.9048(6) 0.4827(5) 0.2724(5) 0.032(2) Uani 1.0 4 d .
C26 C 0.8422(6) 0.4617(5) 0.2052(5) 0.0278(19) Uani 1.0 4 d .
C27 C 0.7609(6) 0.5124(5) 0.1892(5) 0.0253(19) Uani 1.0 4 d .
C28 C 0.7422(5) 0.5855(4) 0.2366(4) 0.0194(15) Uani 1.0 4 d .
C29 C 0.7070(5) 0.4284(4) 0.0698(5) 0.0251(18) Uani 1.0 4 d .
C30 C 0.6606(6) 0.3490(5) 0.1049(6) 0.034(3) Uani 1.0 4 d .
C31 C 0.6659(6) 0.6713(5) -0.0558(5) 0.027(2) Uani 1.0 4 d .
C32 C 0.7050(6) 0.7031(5) -0.1343(6) 0.036(2) Uani 1.0 4 d .
C33 C 0.8807(8) 0.7782(6) 0.1481(6) 0.047(3) Uani 1.0 4 d .
C34 C 0.7856(7) 0.7924(6) 0.1091(7) 0.051(3) Uani 1.0 4 d .
H1 H 0.4686 0.7686 0.0182 0.0282 Uiso 1.0 4 calc R
H2 H 0.3826 0.8837 -0.0336 0.0316 Uiso 1.0 4 calc R
H3 H 0.3626 1.0040 0.0493 0.0352 Uiso 1.0 4 calc R
H4 H 0.4281 1.0067 0.1826 0.0294 Uiso 1.0 4 calc R
H5 H 0.6020 0.8976 0.4169 0.0221 Uiso 1.0 4 calc R
H6 H 0.7433 0.9441 0.2425 0.0317 Uiso 1.0 4 calc R
H7 H 0.8681 1.0438 0.2348 0.0386 Uiso 1.0 4 calc R
H8 H 0.9332 1.1026 0.3566 0.0416 Uiso 1.0 4 calc R
H9 H 0.8710 1.0625 0.4857 0.0317 Uiso 1.0 4 calc R
H10 H 0.7453 0.9631 0.4931 0.0319 Uiso 1.0 4 calc R
H11 H 0.7549 0.8048 0.4484 0.0257 Uiso 1.0 4 calc R
H12 H 0.5508 0.6697 0.4105 0.0351 Uiso 1.0 4 calc R
H13 H 0.4443 0.6184 0.5125 0.0460 Uiso 1.0 4 calc R
H14 H 0.4486 0.6726 0.6463 0.0438 Uiso 1.0 4 calc R
H15 H 0.5592 0.7787 0.6800 0.0368 Uiso 1.0 4 calc R
H16 H 0.6671 0.8305 0.5782 0.0356 Uiso 1.0 4 calc R
H17 H 0.8294 0.6832 0.4058 0.0230 Uiso 1.0 4 calc R
H18 H 0.9299 0.5669 0.3645 0.0325 Uiso 1.0 4 calc R
H19 H 0.9592 0.4485 0.2846 0.0380 Uiso 1.0 4 calc R
H20 H 0.8555 0.4147 0.1718 0.0333 Uiso 1.0 4 calc R
H21 H 0.7778 0.4216 0.0620 0.0300 Uiso 1.0 4 calc R
H22 H 0.6766 0.4431 0.0164 0.0301 Uiso 1.0 4 calc R
H23 H 0.5908 0.3576 0.1129 0.0408 Uiso 1.0 4 calc R
H24 H 0.6709 0.3026 0.0668 0.0407 Uiso 1.0 4 calc R
H25 H 0.6910 0.3363 0.1580 0.0408 Uiso 1.0 4 calc R
H26 H 0.7423 0.7539 -0.1240 0.0432 Uiso 1.0 4 calc R
H27 H 0.7476 0.6611 -0.1590 0.0432 Uiso 1.0 4 calc R
H28 H 0.6515 0.7154 -0.1722 0.0432 Uiso 1.0 4 calc R
H29 H 0.7886 0.7766 0.0508 0.0618 Uiso 1.0 4 calc R
H30 H 0.7361 0.7589 0.1370 0.0618 Uiso 1.0 4 calc R
H31 H 0.7687 0.8513 0.1136 0.0618 Uiso 1.0 4 calc R

loop_
_atom_site_aniso_label
_atom_site_aniso_U_11
_atom_site_aniso_U_22
_atom_site_aniso_U_33
_atom_site_aniso_U_12
_atom_site_aniso_U_13
_atom_site_aniso_U_23
Gd1 0.02237(14) 0.01445(12) 0.01945(14) -0.00068(13) -0.00035(14) 0.00005(13)
Cu1 0.0235(4) 0.0158(4) 0.0221(5) 0.0031(4) -0.0031(4) -0.0012(3)
O1 0.034(3) 0.014(2) 0.026(3) 0.003(2) 0.002(2) -0.0001(18)
O2 0.018(3) 0.016(2) 0.029(3) 0.0095(18) -0.006(2) 0.000(2)
O3 0.023(3) 0.016(2) 0.028(3) 0.0057(19) -0.002(2) 0.0037(18)
O4 0.030(3) 0.015(2) 0.023(3) 0.0030(18) -0.002(3) -0.005(2)
O5 0.026(3) 0.023(2) 0.025(3) 0.007(3) 0.002(3) -0.0012(19)
O6 0.022(3) 0.024(3) 0.031(3) 0.005(2) 0.001(3) -0.001(2)
O7 0.035(4) 0.047(4) 0.049(4) -0.003(3) 0.016(3) -0.014(3)
O8 0.033(3) 0.029(3) 0.031(3) 0.002(3) -0.006(3) -0.005(3)
O9 0.037(3) 0.025(3) 0.025(3) -0.000(2) -0.003(3) 0.001(2)
O10 0.037(3) 0.046(4) 0.022(3) -0.004(3) -0.007(3) -0.010(3)
N1 0.022(3) 0.022(3) 0.013(3) -0.004(3) 0.001(3) -0.001(2)
N2 0.022(3) 0.019(3) 0.022(4) -0.000(3) 0.008(3) 0.002(3)
N3 0.029(4) 0.022(3) 0.033(4) -0.000(3) 0.001(3) -0.007(3)
N4 0.027(4) 0.029(3) 0.025(4) -0.005(3) 0.003(3) 0.003(3)
N5 0.033(4) 0.028(4) 0.028(4) 0.003(3) 0.002(3) -0.002(3)
N6 0.089(7) 0.070(6) 0.034(5) 0.007(6) -0.013(5) 0.006(4)
C1 0.021(3) 0.018(3) 0.023(4) -0.006(3) -0.001(3) -0.002(3)
C2 0.021(4) 0.023(3) 0.026(4) 0.000(3) -0.001(3) 0.001(3)
C3 0.025(4) 0.025(4) 0.029(4) 0.005(3) -0.005(3) 0.002(3)
C4 0.033(5) 0.022(4) 0.033(5) 0.011(3) -0.008(4) -0.000(3)
C5 0.026(4) 0.016(3) 0.031(5) 0.002(3) -0.002(3) -0.003(3)
C6 0.021(4) 0.014(3) 0.024(4) -0.002(3) -0.001(3) 0.006(3)
C7 0.022(3) 0.011(3) 0.022(3) 0.002(3) -0.001(3) 0.004(3)
C8 0.018(3) 0.014(3) 0.024(4) 0.008(3) -0.006(3) -0.001(3)
C9 0.020(3) 0.016(3) 0.024(4) -0.001(3) -0.005(4) -0.005(3)
C10 0.033(4) 0.022(4) 0.024(4) -0.001(4) 0.004(4) -0.000(3)
C11 0.028(4) 0.037(5) 0.031(5) 0.000(4) 0.007(4) -0.002(4)
C12 0.027(4) 0.029(4) 0.048(5) -0.002(3) -0.001(4) -0.004(4)
C13 0.028(4) 0.025(4) 0.027(4) -0.000(3) -0.008(3) -0.009(3)
C14 0.025(4) 0.025(4) 0.031(5) 0.000(3) -0.000(4) -0.005(3)
C15 0.021(4) 0.019(3) 0.024(4) 0.001(3) -0.000(3) -0.002(3)
C16 0.021(4) 0.022(3) 0.019(4) 0.000(3) 0.002(3) 0.003(3)
C17 0.030(5) 0.027(4) 0.030(5) -0.003(3) -0.001(4) 0.000(3)
C18 0.032(5) 0.038(5) 0.045(5) -0.006(4) 0.004(4) 0.001(4)
C19 0.033(5) 0.036(4) 0.040(5) 0.010(4) 0.012(4) 0.014(4)
C20 0.037(4) 0.031(4) 0.024(4) 0.003(3) 0.005(4) 0.006(4)
C21 0.036(4) 0.028(4) 0.025(4) 0.001(4) 0.002(4) -0.000(3)
C22 0.023(3) 0.019(3) 0.015(4) -0.005(3) 0.001(3) -0.001(3)
C23 0.021(3) 0.020(4) 0.020(4) -0.002(3) -0.001(3) 0.008(3)
C24 0.025(4) 0.025(4) 0.031(4) 0.001(3) -0.004(4) -0.002(3)
C25 0.025(4) 0.032(4) 0.038(5) 0.001(3) 0.000(4) 0.001(4)
C26 0.025(4) 0.018(4) 0.041(5) 0.004(3) 0.003(4) -0.001(3)
C27 0.028(4) 0.020(4) 0.028(4) -0.003(3) -0.001(3) -0.002(3)
C28 0.017(3) 0.014(3) 0.027(4) -0.001(3) 0.005(3) 0.000(3)
C29 0.022(4) 0.020(4) 0.033(4) 0.001(3) 0.000(3) -0.004(3)
C30 0.033(4) 0.025(4) 0.044(5) 0.002(4) 0.009(4) -0.011(4)
C31 0.025(4) 0.026(4) 0.032(5) -0.000(3) -0.002(4) -0.003(4)
C32 0.039(5) 0.041(4) 0.028(4) -0.010(4) 0.007(5) 0.007(4)
C33 0.068(7) 0.033(5) 0.040(6) -0.015(5) 0.002(5) -0.004(4)
C34 0.039(5) 0.058(6) 0.058(7) -0.017(5) 0.017(5) -0.016(5)

loop_
_atom_type_symbol
_atom_type_description
_atom_type_scat_dispersion_real
_atom_type_scat_dispersion_imag
_atom_type_scat_source
O O 0.0106 0.0060
;
International Tables for Crystallography
(1992, Vol. C, Tables 4.2.6.8 and 6.1.1.4)
;
Cu Cu 0.3201 1.2651
;
International Tables for Crystallography
(1992, Vol. C, Tables 4.2.6.8 and 6.1.1.4)
;
Gd Gd -0.1653 3.9035
;
International Tables for Crystallography
(1992, Vol. C, Tables 4.2.6.8 and 6.1.1.4)
;
C C 0.0033 0.0016
;
International Tables for Crystallography
(1992, Vol. C, Tables 4.2.6.8 and 6.1.1.4)
;
H H 0.0000 0.0000
;
International Tables for Crystallography
(1992, Vol. C, Table 6.1.1.4)
;
N N 0.0061 0.0033
;
International Tables for Crystallography
(1992, Vol. C, Tables 4.2.6.8 and 6.1.1.4)
;

loop_
_geom_angle_atom_site_label_1
_geom_angle_atom_site_label_2
_geom_angle_atom_site_label_3
_geom_angle
_geom_angle_publ_flag
_geom_angle_site_symmetry_1
_geom_angle_site_symmetry_3
O1 Gd1 O2 65.08(15) yes . .
O1 Gd1 O3 142.335 yes . 3_645
O1 Gd1 O4 117.58(14) yes . .
O1 Gd1 O5 69.39(15) yes . .
O1 Gd1 O6 75.54(16) yes . .
O1 Gd1 O8 94.76(16) yes . .
O1 Gd1 O9 139.15(15) yes . .
O1 Gd1 N3 70.99(16) yes . .
O1 Gd1 N4 118.11(16) yes . .
O1 Gd1 N5 75.75(17) yes . .
O2 Gd1 O3 98.697 yes . 3_645
O2 Gd1 O4 60.95(15) yes . .
O2 Gd1 O5 72.01(17) yes . .
O2 Gd1 O6 119.65(17) yes . .
O2 Gd1 O8 153.16(17) yes . .
O2 Gd1 O9 133.78(16) yes . .
O2 Gd1 N3 96.07(17) yes . .
O2 Gd1 N4 152.24(17) yes . .
O2 Gd1 N5 86.35(19) yes . .
O3 Gd1 O4 75.799 yes 3_645 .
O3 Gd1 O5 73.305 yes 3_645 .
O3 Gd1 O6 85.575 yes 3_645 .
O3 Gd1 O8 107.837 yes 3_645 .
O3 Gd1 O9 77.133 yes 3_645 .
O3 Gd1 N3 77.793 yes 3_645 .
O3 Gd1 N4 92.329 yes 3_645 .
O3 Gd1 N5 139.674 yes 3_645 .
O4 Gd1 O5 117.62(16) yes . .
O4 Gd1 O6 161.02(15) yes . .
O4 Gd1 O8 121.49(17) yes . .
O4 Gd1 O9 73.67(15) yes . .
O4 Gd1 N3 141.22(17) yes . .
O4 Gd1 N4 97.83(16) yes . .
O4 Gd1 N5 71.97(18) yes . .
O5 Gd1 O6 51.63(17) yes . .
O5 Gd1 O8 119.10(17) yes . .
O5 Gd1 O9 143.74(16) yes . .
O5 Gd1 N3 25.77(17) yes . .
O5 Gd1 N4 135.73(17) yes . .
O5 Gd1 N5 144.21(17) yes . .
O6 Gd1 O8 67.55(17) yes . .
O6 Gd1 O9 106.03(16) yes . .
O6 Gd1 N3 25.88(17) yes . .
O6 Gd1 N4 86.40(17) yes . .
O6 Gd1 N5 126.43(18) yes . .
O8 Gd1 O9 52.26(16) yes . .
O8 Gd1 N3 93.41(18) yes . .
O8 Gd1 N4 26.18(17) yes . .
O8 Gd1 N5 70.93(19) yes . .
O9 Gd1 N3 126.66(17) yes . .
O9 Gd1 N4 26.09(16) yes . .
O9 Gd1 N5 71.08(18) yes . .
N3 Gd1 N4 111.18(17) yes . .
N3 Gd1 N5 141.80(18) yes . .
N4 Gd1 N5 69.14(19) yes . .
O1 Cu1 O2 83.7(2) yes . .
O1 Cu1 N1 98.0(2) yes . .
O1 Cu1 N2 175.8(2) yes . .
O2 Cu1 N1 177.8(3) yes . .
O2 Cu1 N2 92.4(3) yes . .
N1 Cu1 N2 85.8(3) yes . .
Gd1 O1 Cu1 99.26(18) yes . .
Gd1 O1 C1 135.1(4) yes . .
Cu1 O1 C1 123.0(4) yes . .
Gd1 O2 Cu1 103.4(2) yes . .
Gd1 O2 C28 130.3(4) yes . .
Cu1 O2 C28 126.2(4) yes . .
Gd1 O3 C7 177.546 yes 3_655 .
Gd1 O4 C27 116.0(4) yes . .
Gd1 O4 C29 125.3(4) yes . .
C27 O4 C29 117.7(5) yes . .
Gd1 O5 N3 94.0(4) yes . .
Gd1 O6 N3 99.1(4) yes . .
Gd1 O8 N4 97.1(4) yes . .
Gd1 O9 N4 95.1(4) yes . .
Cu1 N1 C7 125.8(5) yes . .
Cu1 N1 C8 115.4(4) yes . .
C7 N1 C8 118.7(5) yes . .
Cu1 N2 C15 113.0(4) yes . .
Cu1 N2 C22 125.8(5) yes . .
C15 N2 C22 121.2(6) yes . .
Gd1 N3 O5 60.3(4) yes . .
Gd1 N3 O6 55.0(3) yes . .
Gd1 N3 O7 176.4(6) yes . .
O5 N3 O6 115.2(6) yes . .
O5 N3 O7 123.3(7) yes . .
O6 N3 O7 121.4(6) yes . .
Gd1 N4 O8 56.7(4) yes . .
Gd1 N4 O9 58.8(4) yes . .
Gd1 N4 O10 178.0(5) yes . .
O8 N4 O9 115.6(6) yes . .
O8 N4 O10 121.6(6) yes . .
O9 N4 O10 122.8(6) yes . .
Gd1 N5 C31 167.9(6) yes . .
O1 C1 C2 117.0(6) yes . .
O1 C1 C6 124.6(7) yes . .
C2 C1 C6 118.4(6) yes . .
C1 C2 C3 121.6(6) yes . .
C2 C3 C4 120.0(7) yes . .
C3 C4 C5 119.2(7) yes . .
C4 C5 C6 122.6(6) yes . .
C1 C6 C5 118.1(6) yes . .
C1 C6 C7 125.7(6) yes . .
C5 C6 C7 116.2(6) yes . .
O3 C7 N1 121.038 yes . .
O3 C7 C6 117.307 yes . .
N1 C7 C6 121.6(6) yes . .
N1 C8 C9 113.6(6) yes . .
N1 C8 C15 108.4(5) yes . .
C9 C8 C15 112.4(5) yes . .
C8 C9 C10 124.7(7) yes . .
C8 C9 C14 117.3(7) yes . .
C10 C9 C14 118.0(6) yes . .
C9 C10 C11 121.2(7) yes . .
C10 C11 C12 120.3(8) yes . .
C11 C12 C13 119.6(7) yes . .
C12 C13 C14 119.8(7) yes . .
C9 C14 C13 121.0(7) yes . .
N2 C15 C8 108.9(6) yes . .
N2 C15 C16 111.0(6) yes . .
C8 C15 C16 112.3(6) yes . .
C15 C16 C17 123.1(7) yes . .
C15 C16 C21 118.0(6) yes . .
C17 C16 C21 118.9(7) yes . .
C16 C17 C18 120.6(7) yes . .
C17 C18 C19 120.2(8) yes . .
C18 C19 C20 120.2(8) yes . .
C19 C20 C21 119.9(8) yes . .
C16 C21 C20 120.3(7) yes . .
N2 C22 C23 125.5(7) yes . .
C22 C23 C24 119.0(6) yes . .
C22 C23 C28 122.6(6) yes . .
C24 C23 C28 118.4(6) yes . .
C23 C24 C25 121.1(7) yes . .
C24 C25 C26 120.8(7) yes . .
C25 C26 C27 118.8(7) yes . .
O4 C27 C26 125.5(7) yes . .
O4 C27 C28 113.1(6) yes . .
C26 C27 C28 121.4(7) yes . .
O2 C28 C23 123.8(6) yes . .
O2 C28 C27 116.8(6) yes . .
C23 C28 C27 119.4(6) yes . .
O4 C29 C30 111.8(6) yes . .
N5 C31 C32 178.8(8) yes . .
N6 C33 C34 179.1(10) yes . .
C1 C2 H1 118.584 no . .
C3 C2 H1 119.768 no . .
C2 C3 H2 119.861 no . .
C4 C3 H2 120.167 no . .
C3 C4 H3 120.436 no . .
C5 C4 H3 120.376 no . .
C4 C5 H4 118.848 no . .
C6 C5 H4 118.504 no . .
N1 C8 H5 107.448 no . .
C9 C8 H5 107.272 no . .
C15 C8 H5 107.334 no . .
C9 C10 H6 119.050 no . .
C11 C10 H6 119.749 no . .
C10 C11 H7 119.820 no . .
C12 C11 H7 119.844 no . .
C11 C12 H8 120.287 no . .
C13 C12 H8 120.069 no . .
C12 C13 H9 120.084 no . .
C14 C13 H9 120.143 no . .
C9 C14 H10 119.504 no . .
C13 C14 H10 119.477 no . .
N2 C15 H11 108.090 no . .
C8 C15 H11 108.040 no . .
C16 C15 H11 108.357 no . .
C16 C17 H12 119.840 no . .
C18 C17 H12 119.588 no . .
C17 C18 H13 119.848 no . .
C19 C18 H13 119.979 no . .
C18 C19 H14 119.801 no . .
C20 C19 H14 119.991 no . .
C19 C20 H15 119.954 no . .
C21 C20 H15 120.191 no . .
C16 C21 H16 119.973 no . .
C20 C21 H16 119.746 no . .
N2 C22 H17 117.310 no . .
C23 C22 H17 117.144 no . .
C23 C24 H18 119.080 no . .
C25 C24 H18 119.798 no . .
C24 C25 H19 119.422 no . .
C26 C25 H19 119.791 no . .
C25 C26 H20 120.519 no . .
C27 C26 H20 120.651 no . .
O4 C29 H21 107.402 no . .
O4 C29 H22 106.516 no . .
C30 C29 H21 111.361 no . .
C30 C29 H22 110.308 no . .
H21 C29 H22 109.316 no . .
C29 C30 H23 109.849 no . .
C29 C30 H24 109.832 no . .
C29 C30 H25 108.812 no . .
H23 C30 H24 109.446 no . .
H23 C30 H25 109.446 no . .
H24 C30 H25 109.440 no . .
C31 C32 H26 109.427 no . .
C31 C32 H27 109.360 no . .
C31 C32 H28 109.721 no . .
H26 C32 H27 109.434 no . .
H26 C32 H28 109.440 no . .
H27 C32 H28 109.445 no . .
C33 C34 H29 109.720 no . .
C33 C34 H30 109.560 no . .
C33 C34 H31 109.234 no . .
H29 C34 H30 109.437 no . .
H29 C34 H31 109.446 no . .
H30 C34 H31 109.429 no . .

loop_
_geom_bond_atom_site_label_1
_geom_bond_atom_site_label_2
_geom_bond_distance
_geom_bond_publ_flag
_geom_bond_site_symmetry_2
Gd1 O1 2.440(5) yes .
Gd1 O2 2.315(5) yes .
Gd1 O3 2.228 yes 3_645
Gd1 O4 2.675(5) yes .
Gd1 O5 2.534(5) yes .
Gd1 O6 2.415(5) yes .
Gd1 O8 2.437(6) yes .
Gd1 O9 2.485(5) yes .
Gd1 N3 2.911(7) yes .
Gd1 N4 2.892(6) yes .
Gd1 N5 2.570(7) yes .
Cu1 O1 1.914(5) yes .
Cu1 O2 1.924(5) yes .
Cu1 N1 1.899(6) yes .
Cu1 N2 1.925(6) yes .
O1 C1 1.335(8) yes .
O2 C28 1.331(8) yes .
O3 C7 1.296 yes .
O4 C27 1.395(9) yes .
O4 C29 1.441(8) yes .
O5 N3 1.268(8) yes .
O6 N3 1.287(9) yes .
O7 N3 1.216(9) yes .
O8 N4 1.286(8) yes .
O9 N4 1.277(8) yes .
O10 N4 1.233(8) yes .
N1 C7 1.305(8) yes .
N1 C8 1.484(9) yes .
N2 C15 1.462(9) yes .
N2 C22 1.294(8) yes .
N5 C31 1.152(10) yes .
N6 C33 1.148(15) yes .
C1 C2 1.413(10) yes .
C1 C6 1.416(9) yes .
C2 C3 1.382(10) yes .
C3 C4 1.388(10) yes .
C4 C5 1.378(11) yes .
C5 C6 1.403(9) yes .
C6 C7 1.492(9) yes .
C8 C9 1.523(8) yes .
C8 C15 1.565(9) yes .
C9 C10 1.370(11) yes .
C9 C14 1.407(11) yes .
C10 C11 1.384(11) yes .
C11 C12 1.388(12) yes .
C12 C13 1.373(12) yes .
C13 C14 1.388(10) yes .
C15 C16 1.516(10) yes .
C16 C17 1.380(10) yes .
C16 C21 1.387(10) yes .
C17 C18 1.391(11) yes .
C18 C19 1.366(12) yes .
C19 C20 1.376(11) yes .
C20 C21 1.395(11) yes .
C22 C23 1.441(9) yes .
C23 C24 1.402(10) yes .
C23 C28 1.417(9) yes .
C24 C25 1.375(11) yes .
C25 C26 1.402(11) yes .
C26 C27 1.382(10) yes .
C27 C28 1.400(10) yes .
C29 C30 1.507(10) yes .
C31 C32 1.445(12) yes .
C33 C34 1.442(14) yes .
C2 H1 0.930 no .
C3 H2 0.930 no .
C4 H3 0.930 no .
C5 H4 0.930 no .
C8 H5 0.980 no .
C10 H6 0.930 no .
C11 H7 0.930 no .
C12 H8 0.930 no .
C13 H9 0.930 no .
C14 H10 0.930 no .
C15 H11 0.980 no .
C17 H12 0.930 no .
C18 H13 0.930 no .
C19 H14 0.930 no .
C20 H15 0.930 no .
C21 H16 0.930 no .
C22 H17 0.930 no .
C24 H18 0.930 no .
C25 H19 0.930 no .
C26 H20 0.930 no .
C29 H21 0.970 no .
C29 H22 0.970 no .
C30 H23 0.960 no .
C30 H24 0.960 no .
C30 H25 0.960 no .
C32 H26 0.960 no .
C32 H27 0.960 no .
C32 H28 0.960 no .
C34 H29 0.960 no .
C34 H30 0.960 no .
C34 H31 0.960 no .

loop_
_geom_contact_atom_site_label_1
_geom_contact_atom_site_label_2
_geom_contact_distance
_geom_contact_publ_flag
_geom_contact_site_symmetry_2
Cu1 O5 2.818(5) no .
Cu1 C6 3.221(6) no .
Cu1 C17 3.541(8) no .
Cu1 C23 3.291(7) no .
O1 C7 3.049(8) no .
O2 C22 2.935(9) no .
O3 C5 2.7107 no .
O3 C8 2.6953 no .
O3 C9 3.1342 no .
O3 C10 3.4415 no .
O3 C30 3.3961 no 3_655
O5 C5 3.302(8) no 3_645
O5 C17 3.371(9) no .
O6 C1 3.345(8) no .
O6 C2 3.542(8) no .
O6 C9 3.508(8) no 3_645
O6 C10 3.388(9) no 3_645
O6 C11 3.442(10) no 3_645
O7 C11 3.370(10) no 3_645
O7 C30 3.212(10) no 3_655
O8 C2 3.305(8) no .
O8 C14 3.462(9) no 3_645
O8 C31 3.559(9) no .
O9 C8 3.372(8) no 3_645
O9 C29 3.065(9) no .
O9 C30 3.468(9) no .
O10 C14 3.449(10) no 3_645
N1 C1 3.007(9) no .
N1 C10 2.919(9) no .
N1 C16 3.324(9) no .
N2 C9 3.354(8) no .
N2 C17 2.863(10) no .
N2 C28 2.960(9) no .
N3 C10 3.569(10) no 3_645
N4 C14 3.345(10) no 3_645
C1 C4 2.816(10) no .
C2 C5 2.750(9) no .
C3 C6 2.812(10) no .
C7 C9 3.126(9) no .
C7 C10 3.300(10) no .
C7 C30 3.473(10) no 3_655
C8 C17 3.454(10) no .
C8 C21 3.282(10) no .
C9 C12 2.794(9) no .
C10 C13 2.766(11) no .
C10 C15 3.597(10) no .
C11 C14 2.748(12) no .
C14 C15 3.160(10) no .
C16 C19 2.780(11) no .
C16 C22 3.207(10) no .
C17 C20 2.758(11) no .
C17 C22 3.551(10) no .
C18 C21 2.758(11) no .
C23 C26 2.817(10) no .
C24 C27 2.772(11) no .
C25 C28 2.787(10) no .
C26 C29 2.871(11) no .
C26 C30 3.422(11) no .
C27 C30 3.205(11) no .
Cu1 C34 3.266(10) no .
O1 C34 3.357(10) no .
O2 C34 3.489(11) no .
O6 C32 3.278(9) no 2_465
O7 C21 3.421(10) no 2_466
O7 C32 3.485(11) no 2_465
O8 N6 3.544(10) no 2_465
O8 C33 3.070(11) no 2_465
O8 C34 3.015(11) no 2_465
O9 C24 3.444(9) no 4_664
O10 C11 3.267(10) no 2_465
O10 C24 3.357(9) no 4_664
O10 C25 3.350(10) no 4_664
O10 C33 3.275(10) no 2_465
O10 C34 3.334(11) no 2_465
N4 C33 3.511(11) no 2_465
N4 C34 3.593(11) no 2_465
N5 C34 3.466(12) no .
N6 O8 3.544(10) no 2_565
N6 C19 3.518(11) no 2_566
N6 C20 3.420(12) no 2_566
N6 C31 3.560(12) no 2_565
N6 C32 3.450(13) no 2_565
C3 C31 3.451(10) no 2_465
C3 C32 3.583(11) no 2_465
C11 O10 3.267(10) no 2_565
C11 C25 3.586(11) no 3_755
C19 N6 3.518(11) no 2_466
C19 C22 3.501(10) no 2_466
C20 N6 3.420(12) no 2_466
C21 O7 3.421(10) no 2_566
C22 C19 3.501(10) no 2_566
C24 O9 3.444(9) no 4_665
C24 O10 3.357(9) no 4_665
C25 O10 3.350(10) no 4_665
C25 C11 3.586(11) no 3_745
C31 N6 3.560(12) no 2_465
C31 C3 3.451(10) no 2_565
C32 O6 3.278(9) no 2_565
C32 O7 3.485(11) no 2_565
C32 N6 3.450(13) no 2_465
C32 C3 3.583(11) no 2_565
C33 O8 3.070(11) no 2_565
C33 O10 3.275(10) no 2_565
C33 N4 3.511(11) no 2_565
C34 Cu1 3.266(10) no .
C34 O1 3.357(10) no .
C34 O2 3.489(11) no .
C34 O8 3.015(11) no 2_565
C34 O10 3.334(11) no 2_565
C34 N4 3.593(11) no 2_565
C34 N5 3.466(12) no .
Gd1 H1 3.3726 no .
Gd1 H4 3.3208 no 3_645
Cu1 H5 3.5586 no .
Cu1 H6 3.5609 no .
Cu1 H12 2.8855 no .
O1 H1 2.4915 no .
O2 H4 2.8115 no 3_645
O2 H12 3.4962 no .
O3 H4 2.3392 no .
O3 H5 2.4433 no .
O3 H6 3.2780 no .
O3 H23 2.6651 no 3_655
O3 H25 3.5784 no 3_655
O4 H4 3.4701 no 3_645
O4 H20 2.6865 no .
O4 H23 2.6396 no .
O4 H24 3.2602 no .
O4 H25 2.6380 no .
O5 H4 2.5831 no 3_645
O5 H12 2.5139 no .
O6 H1 3.3972 no .
O7 H7 3.1923 no 3_645
O7 H23 3.5130 no 3_655
O7 H24 3.0068 no 3_655
O7 H25 2.6616 no 3_655
O8 H1 2.5196 no .
O8 H10 3.2858 no 3_645
O9 H5 2.4279 no 3_645
O9 H10 3.4316 no 3_645
O9 H22 2.4552 no .
O9 H23 2.9617 no .
O10 H5 3.4354 no 3_645
O10 H10 2.7312 no 3_645
O10 H16 3.1848 no 3_645
N1 H6 2.5796 no .
N1 H11 3.2401 no .
N1 H12 3.4354 no .
N1 H23 2.9376 no 3_655
N2 H5 3.2151 no .
N2 H12 2.5669 no .
N3 H12 3.4970 no .
N3 H25 3.3961 no 3_655
N4 H5 2.9525 no 3_645
N4 H10 2.8843 no 3_645
N4 H22 3.5975 no .
N5 H1 2.9466 no .
N5 H22 3.2780 no .
N5 H26 3.0491 no .
N5 H27 3.0599 no .
N5 H28 3.0567 no .
N6 H29 3.0487 no .
N6 H30 3.0540 no .
N6 H31 3.0410 no .
C1 H2 3.2750 no .
C1 H4 3.2544 no .
C2 H3 3.2396 no .
C3 H4 3.2205 no .
C4 H1 3.2364 no .
C4 H12 3.4402 no 3_655
C4 H13 3.5739 no 3_655
C5 H2 3.2271 no .
C5 H12 3.4620 no 3_655
C6 H1 3.2646 no .
C6 H3 3.2747 no .
C6 H23 3.4814 no 3_655
C7 H4 2.5599 no .
C7 H5 2.5396 no .
C7 H6 2.8709 no .
C7 H23 2.6824 no 3_655
C7 H25 3.4780 no 3_655
C8 H6 2.7240 no .
C8 H10 2.6208 no .
C8 H12 3.5388 no .
C8 H16 3.2527 no .
C8 H23 3.2869 no 3_655
C9 H7 3.2321 no .
C9 H9 3.2703 no .
C9 H11 2.5258 no .
C10 H5 3.2031 no .
C10 H8 3.2436 no .
C10 H10 3.2196 no .
C10 H11 3.5791 no .
C11 H9 3.2284 no .
C12 H6 3.2410 no .
C12 H10 3.2235 no .
C13 H7 3.2247 no .
C14 H5 2.6373 no .
C14 H6 3.2223 no .
C14 H8 3.2291 no .
C14 H11 2.7542 no .
C14 H16 3.4894 no .
C15 H10 3.0391 no .
C15 H12 2.7106 no .
C15 H16 2.6171 no .
C15 H17 2.5204 no .
C16 H5 2.5140 no .
C16 H13 3.2423 no .
C16 H15 3.2513 no .
C16 H17 3.2660 no .
C17 H3 3.1753 no 3_645
C17 H5 3.4017 no .
C17 H11 3.2597 no .
C17 H14 3.2288 no .
C17 H16 3.2246 no .
C17 H23 3.4903 no 3_655
C17 H24 3.5364 no 3_655
C18 H3 3.4008 no 3_645
C18 H15 3.2149 no .
C18 H24 3.4395 no 3_655
C19 H12 3.2239 no .
C19 H16 3.2349 no .
C20 H13 3.2165 no .
C21 H5 2.9366 no .
C21 H10 3.4220 no .
C21 H11 2.5801 no .
C21 H12 3.2248 no .
C21 H14 3.2391 no .
C22 H11 2.5018 no .
C22 H12 3.2709 no .
C22 H18 2.5917 no .
C23 H4 3.5163 no 3_645
C23 H19 3.2518 no .
C24 H17 2.5753 no .
C24 H20 3.2514 no .
C26 H18 3.2512 no .
C26 H21 2.5181 no .
C26 H25 2.9394 no .
C27 H4 3.2650 no 3_645
C27 H19 3.2362 no .
C27 H21 2.4896 no .
C27 H22 3.1678 no .
C27 H23 3.5652 no .
C27 H25 2.9768 no .
C28 H4 2.9103 no 3_645
C28 H17 3.3151 no .
C28 H18 3.2601 no .
C28 H20 3.2652 no .
C29 H20 2.5868 no .
C30 H20 3.0191 no .
C31 H1 3.2895 no .
H1 H2 2.3070 no .
H2 H3 2.3261 no .
H3 H4 2.2976 no .
H3 H12 2.9339 no 3_655
H3 H13 3.3170 no 3_655
H4 H12 2.9808 no 3_655
H5 H6 3.4435 no .
H5 H10 2.5040 no .
H5 H11 2.5784 no .
H5 H16 2.9094 no .
H5 H23 2.7178 no 3_655
H6 H7 2.3077 no .
H7 H8 2.3198 no .
H8 H9 2.3050 no .
H9 H10 2.3124 no .
H10 H11 2.6006 no .
H10 H16 2.7056 no .
H11 H12 3.5336 no .
H11 H16 2.4129 no .
H11 H17 2.2701 no .
H12 H13 2.3131 no .
H12 H23 3.5459 no 3_655
H13 H14 2.2929 no .
H13 H24 3.5304 no 3_655
H14 H15 2.3055 no .
H15 H16 2.3244 no .
H17 H18 2.3730 no .
H18 H19 2.2938 no .
H19 H20 2.3362 no .
H20 H21 2.0391 no .
H20 H22 3.4822 no .
H20 H24 3.4796 no .
H20 H25 2.5493 no .
H21 H23 2.8363 no .
H21 H24 2.3681 no .
H21 H25 2.3484 no .
H22 H23 2.3482 no .
H22 H24 2.3575 no .
H22 H25 2.8187 no .
Cu1 H30 2.4128 no .
Cu1 H31 3.4324 no .
O1 H30 2.5481 no .
O1 H31 3.4592 no .
O2 H30 2.5826 no .
O4 H2 3.4706 no 2_565
O4 H3 3.5939 no 2_565
O6 H26 2.4123 no 2_465
O6 H27 3.4579 no 2_465
O7 H15 3.4750 no 2_466
O7 H16 2.7920 no 2_466
O7 H26 3.0658 no 2_465
O7 H27 3.4670 no 2_465
O7 H28 3.3592 no 2_465
O8 H29 2.6689 no 2_465
O8 H31 2.8952 no 2_465
O9 H18 2.6798 no 4_664
O10 H6 3.2430 no 2_465
O10 H7 2.5167 no 2_465
O10 H18 2.7369 no 4_664
O10 H19 2.7170 no 4_664
O10 H29 3.5944 no 2_465
O10 H31 2.7140 no 2_465
N1 H30 3.4808 no .
N2 H14 3.5153 no 2_566
N2 H30 3.4820 no .
N3 H26 3.0726 no 2_465
N4 H18 2.9928 no 4_664
N4 H19 3.2769 no 4_664
N4 H29 3.5404 no 2_465
N4 H31 3.1882 no 2_465
N5 H2 3.4109 no 2_565
N5 H29 2.9941 no .
N5 H30 3.0387 no .
N6 H1 3.1829 no 2_565
N6 H2 3.4684 no 2_565
N6 H8 3.0514 no 3_745
N6 H14 2.9422 no 2_566
N6 H15 2.7401 no 2_566
N6 H19 3.1235 no 3_755
N6 H28 2.6403 no 2_565
C1 H9 3.4693 no 4_674
C1 H27 3.4766 no 2_465
C1 H30 3.2861 no .
C2 H9 3.1458 no 4_674
C2 H26 3.3519 no 2_465
C2 H27 3.3617 no 2_465
C2 H29 3.1921 no 2_465
C3 H8 3.3652 no 4_674
C3 H9 3.1240 no 4_674
C3 H26 3.5544 no 2_465
C3 H27 3.1875 no 2_465
C3 H29 3.2377 no 2_465
C4 H9 3.4207 no 4_674
C4 H21 3.2592 no 2_465
C4 H27 3.0900 no 2_465
C5 H27 3.1923 no 2_465
C6 H27 3.4241 no 2_465
C9 H13 3.5650 no 2_566
C9 H14 3.4355 no 2_566
C10 H14 3.4183 no 2_566
C10 H31 3.3702 no .
C11 H19 3.1430 no 3_755
C12 H26 3.3553 no 4_675
C12 H28 3.5651 no 4_675
C13 H13 2.9267 no 2_566
C14 H13 2.8944 no 2_566
C15 H24 3.3222 no 4_665
C16 H21 3.3286 no 4_665
C16 H24 3.2224 no 4_665
C17 H21 3.2770 no 4_665
C18 H11 3.2314 no 2_466
C18 H17 3.4445 no 2_466
C18 H20 3.3461 no 4_665
C18 H21 3.4505 no 4_665
C19 H11 3.3099 no 2_466
C19 H17 2.9381 no 2_466
C19 H20 2.8724 no 4_665
C20 H17 3.2635 no 2_466
C20 H18 3.2804 no 2_466
C20 H20 3.0347 no 4_665
C20 H28 3.5123 no 1_556
C21 H21 3.5577 no 4_665
C21 H24 3.1215 no 4_665
C21 H25 3.5068 no 4_665
C22 H14 3.2471 no 2_566
C22 H22 3.1434 no 4_665
C22 H24 3.3417 no 4_665
C23 H22 3.4530 no 4_665
C24 H7 3.4203 no 3_745
C24 H15 3.5228 no 2_566
C24 H22 3.2289 no 4_665
C25 H7 3.2130 no 3_745
C25 H8 3.5447 no 3_745
C25 H27 3.2501 no 4_665
C25 H28 3.3347 no 4_665
C26 H27 3.1441 no 4_665
C26 H28 3.4080 no 4_665
C27 H2 3.3914 no 2_565
C28 H30 3.1631 no .
C29 H3 3.0207 no 2_565
C29 H17 3.1839 no 4_664
C30 H17 3.2090 no 4_664
C31 H2 3.3639 no 2_565
C31 H19 3.5865 no 4_664
C31 H29 2.8925 no .
C31 H30 3.4922 no .
C32 H8 3.5916 no 4_674
C32 H19 3.5062 no 4_664
C32 H29 3.3575 no .
C33 H1 2.9900 no 2_565
C33 H2 3.1375 no 2_565
C33 H6 3.5406 no .
C33 H14 3.4826 no 2_566
C34 H1 3.3337 no 2_565
C34 H2 3.2971 no 2_565
C34 H6 3.2494 no .
H1 N6 3.1829 no 2_465
H1 C33 2.9900 no 2_465
H1 C34 3.3337 no 2_465
H1 H8 3.5336 no 4_674
H1 H9 3.4720 no 4_674
H1 H26 3.5028 no 2_465
H1 H29 2.7584 no 2_465
H2 O4 3.4706 no 2_465
H2 N5 3.4109 no 2_465
H2 N6 3.4684 no 2_465
H2 C27 3.3914 no 2_465
H2 C31 3.3639 no 2_465
H2 C33 3.1375 no 2_465
H2 C34 3.2971 no 2_465
H2 H8 3.0451 no 4_674
H2 H9 3.4447 no 4_674
H2 H21 3.4119 no 2_465
H2 H29 2.8425 no 2_465
H2 H30 3.4164 no 2_465
H3 O4 3.5939 no 2_465
H3 C29 3.0207 no 2_465
H3 H21 2.4106 no 2_465
H3 H22 2.8429 no 2_465
H3 H27 3.4989 no 2_465
H6 O10 3.2430 no 2_565
H6 C33 3.5406 no .
H6 C34 3.2494 no .
H6 H30 3.3710 no .
H6 H31 2.5427 no .
H7 O10 2.5167 no 2_565
H7 C24 3.4203 no 3_755
H7 C25 3.2130 no 3_755
H7 H15 3.0926 no 4_674
H7 H16 3.2181 no 4_674
H7 H18 3.1703 no 3_755
H7 H19 2.7896 no 3_755
H8 N6 3.0514 no 3_755
H8 C3 3.3652 no 4_675
H8 C25 3.5447 no 3_755
H8 C32 3.5916 no 4_675
H8 H1 3.5336 no 4_675
H8 H2 3.0451 no 4_675
H8 H15 3.3775 no 4_674
H8 H26 3.2910 no 4_675
H8 H28 3.1250 no 4_675
H9 C1 3.4693 no 4_675
H9 C2 3.1458 no 4_675
H9 C3 3.1240 no 4_675
H9 C4 3.4207 no 4_675
H9 H1 3.4720 no 4_675
H9 H2 3.4447 no 4_675
H9 H13 3.0203 no 2_566
H9 H29 3.4866 no 4_675
H9 H31 3.0876 no 4_675
H10 H13 2.9782 no 2_566
H10 H31 3.5045 no 4_675
H11 C18 3.2314 no 2_566
H11 C19 3.3099 no 2_566
H11 H13 2.8954 no 2_566
H11 H14 3.0363 no 2_566
H11 H24 2.7231 no 4_665
H13 C9 3.5650 no 2_466
H13 C13 2.9267 no 2_466
H13 C14 2.8944 no 2_466
H13 H9 3.0203 no 2_466
H13 H10 2.9782 no 2_466
H13 H11 2.8954 no 2_466
H14 N2 3.5153 no 2_466
H14 N6 2.9422 no 2_466
H14 C9 3.4355 no 2_466
H14 C10 3.4183 no 2_466
H14 C22 3.2471 no 2_466
H14 C33 3.4826 no 2_466
H14 H11 3.0363 no 2_466
H14 H17 2.9060 no 2_466
H14 H19 3.1682 no 4_665
H14 H20 3.0080 no 4_665
H15 O7 3.4750 no 2_566
H15 N6 2.7401 no 2_466
H15 C24 3.5228 no 2_466
H15 H7 3.0926 no 4_675
H15 H8 3.3775 no 4_675
H15 H17 3.4389 no 2_466
H15 H18 3.0791 no 2_466
H15 H20 3.2638 no 4_665
H15 H28 2.8408 no 1_556
H16 O7 2.7920 no 2_566
H16 H7 3.2181 no 4_675
H16 H24 3.0361 no 4_665
H16 H25 3.4920 no 4_665
H17 C18 3.4445 no 2_566
H17 C19 2.9381 no 2_566
H17 C20 3.2635 no 2_566
H17 C29 3.1839 no 4_665
H17 C30 3.2090 no 4_665
H17 H14 2.9060 no 2_566
H17 H15 3.4389 no 2_566
H17 H21 3.3152 no 4_665
H17 H22 2.6587 no 4_665
H17 H23 3.5232 no 4_665
H17 H24 2.5698 no 4_665
H18 O9 2.6798 no 4_665
H18 O10 2.7369 no 4_665
H18 N4 2.9928 no 4_665
H18 C20 3.2804 no 2_566
H18 H7 3.1703 no 3_745
H18 H15 3.0791 no 2_566
H18 H22 2.8133 no 4_665
H19 O10 2.7170 no 4_665
H19 N4 3.2769 no 4_665
H19 N6 3.1235 no 3_745
H19 C11 3.1430 no 3_745
H19 C31 3.5865 no 4_665
H19 C32 3.5062 no 4_665
H19 H7 2.7896 no 3_745
H19 H14 3.1682 no 4_664
H19 H27 3.4025 no 4_665
H19 H28 3.0649 no 4_665
H20 C18 3.3461 no 4_664
H20 C19 2.8724 no 4_664
H20 C20 3.0347 no 4_664
H20 H14 3.0080 no 4_664
H20 H15 3.2638 no 4_664
H20 H27 3.2556 no 4_665
H20 H28 3.2202 no 4_665
H21 C4 3.2592 no 2_565
H21 C16 3.3286 no 4_664
H21 C17 3.2770 no 4_664
H21 C18 3.4505 no 4_664
H21 C21 3.5577 no 4_664
H21 H2 3.4119 no 2_565
H21 H3 2.4106 no 2_565
H21 H17 3.3152 no 4_664
H22 C22 3.1434 no 4_664
H22 C23 3.4530 no 4_664
H22 C24 3.2289 no 4_664
H22 H3 2.8429 no 2_565
H22 H17 2.6587 no 4_664
H22 H18 2.8133 no 4_664
H23 H17 3.5232 no 4_664
H24 C15 3.3222 no 4_664
H24 C16 3.2224 no 4_664
H24 C21 3.1215 no 4_664
H24 C22 3.3417 no 4_664
H24 H11 2.7231 no 4_664
H24 H16 3.0361 no 4_664
H24 H17 2.5698 no 4_664
H25 C21 3.5068 no 4_664
H25 H16 3.4920 no 4_664
H25 H27 3.0255 no 4_665
H25 H28 3.5300 no 4_665
H26 O6 2.4123 no 2_565
H26 O7 3.0658 no 2_565
H26 N3 3.0726 no 2_565
H26 C2 3.3519 no 2_565
H26 C3 3.5544 no 2_565
H26 C12 3.3553 no 4_674
H26 H1 3.5028 no 2_565
H26 H8 3.2910 no 4_674
H26 H29 2.8696 no .
H27 O6 3.4579 no 2_565
H27 O7 3.4670 no 2_565
H27 C1 3.4766 no 2_565
H27 C2 3.3617 no 2_565
H27 C3 3.1875 no 2_565
H27 C4 3.0900 no 2_565
H27 C5 3.1923 no 2_565
H27 C6 3.4241 no 2_565
H27 C25 3.2501 no 4_664
H27 C26 3.1441 no 4_664
H27 H3 3.4989 no 2_565
H27 H19 3.4025 no 4_664
H27 H20 3.2556 no 4_664
H27 H25 3.0255 no 4_664
H28 O7 3.3592 no 2_565
H28 N6 2.6403 no 2_465
H28 C12 3.5651 no 4_674
H28 C20 3.5123 no 1_554
H28 C25 3.3347 no 4_664
H28 C26 3.4080 no 4_664
H28 H8 3.1250 no 4_674
H28 H15 2.8408 no 1_554
H28 H19 3.0649 no 4_664
H28 H20 3.2202 no 4_664
H28 H25 3.5300 no 4_664
H29 O8 2.6689 no 2_565
H29 O10 3.5944 no 2_565
H29 N4 3.5404 no 2_565
H29 N5 2.9941 no .
H29 C2 3.1921 no 2_565
H29 C3 3.2377 no 2_565
H29 C31 2.8925 no .
H29 C32 3.3575 no .
H29 H1 2.7584 no 2_565
H29 H2 2.8425 no 2_565
H29 H9 3.4866 no 4_674
H29 H26 2.8696 no .
H30 Cu1 2.4128 no .
H30 O1 2.5481 no .
H30 O2 2.5826 no .
H30 N1 3.4808 no .
H30 N2 3.4820 no .
H30 N5 3.0387 no .
H30 C1 3.2861 no .
H30 C28 3.1631 no .
H30 C31 3.4922 no .
H30 H2 3.4164 no 2_565
H30 H6 3.3710 no .
H31 Cu1 3.4324 no .
H31 O1 3.4592 no .
H31 O8 2.8952 no 2_565
H31 O10 2.7140 no 2_565
H31 N4 3.1882 no 2_565
H31 C10 3.3702 no .
H31 H6 2.5427 no .
H31 H9 3.0876 no 4_674
H31 H10 3.5045 no 4_674

loop_
_geom_torsion_atom_site_label_1
_geom_torsion_atom_site_label_2
_geom_torsion_atom_site_label_3
_geom_torsion_atom_site_label_4
_geom_torsion
_geom_torsion_publ_flag
_geom_torsion_site_symmetry_1
O1 Gd1 O2 Cu1 20.93(17) no .
O1 Gd1 O2 C28 -162.5(5) no .
O2 Gd1 O1 Cu1 -20.73(18) no .
O2 Gd1 O1 C1 178.3(5) no .
O3 Gd1 O1 Cu1 50.1 no 3_645
O3 Gd1 O1 C1 -110.9 no 3_645
O1 Gd1 O4 C27 47.2(4) no .
O1 Gd1 O4 C29 -144.3(3) no .
O4 Gd1 O1 Cu1 -52.9(3) no .
O4 Gd1 O1 C1 146.2(4) no .
O1 Gd1 O5 N3 88.8(3) no .
O5 Gd1 O1 Cu1 58.38(19) no .
O5 Gd1 O1 C1 -102.6(4) no .
O1 Gd1 O6 N3 -76.2(3) no .
O6 Gd1 O1 Cu1 112.4(2) no .
O6 Gd1 O1 C1 -48.6(4) no .
O1 Gd1 O8 N4 154.4(3) no .
O8 Gd1 O1 Cu1 177.72(19) no .
O8 Gd1 O1 C1 16.8(4) no .
O1 Gd1 O9 N4 -43.6(4) no .
O9 Gd1 O1 Cu1 -149.70(19) no .
O9 Gd1 O1 C1 49.4(5) no .
O1 Gd1 N3 O5 -81.8(3) no .
O1 Gd1 N3 O6 96.0(3) no .
N3 Gd1 O1 Cu1 85.7(2) no .
N3 Gd1 O1 C1 -75.2(4) no .
O1 Gd1 N4 O8 -29.2(4) no .
O1 Gd1 N4 O9 149.2(3) no .
N4 Gd1 O1 Cu1 -169.82(17) no .
N4 Gd1 O1 C1 29.2(5) no .
N5 Gd1 O1 Cu1 -113.3(3) no .
N5 Gd1 O1 C1 85.7(4) no .
O3 Gd1 O2 Cu1 -123.4 no 3_645
O3 Gd1 O2 C28 53.2 no 3_645
O2 Gd1 O4 C27 13.8(3) no .
O2 Gd1 O4 C29 -177.8(4) no .
O4 Gd1 O2 Cu1 168.3(3) no .
O4 Gd1 O2 C28 -15.1(4) no .
O2 Gd1 O5 N3 158.2(3) no .
O5 Gd1 O2 Cu1 -54.17(19) no .
O5 Gd1 O2 C28 122.4(4) no .
O2 Gd1 O6 N3 -26.5(3) no .
O6 Gd1 O2 Cu1 -33.5(3) no .
O6 Gd1 O2 C28 143.1(4) no .
O2 Gd1 O8 N4 115.0(4) no .
O8 Gd1 O2 Cu1 65.2(5) no .
O8 Gd1 O2 C28 -118.2(4) no .
O2 Gd1 O9 N4 -146.1(3) no .
O9 Gd1 O2 Cu1 156.16(18) no .
O9 Gd1 O2 C28 -27.3(5) no .
O2 Gd1 N3 O5 -20.8(3) no .
O2 Gd1 N3 O6 157.0(3) no .
N3 Gd1 O2 Cu1 -44.8(3) no .
N3 Gd1 O2 C28 131.8(4) no .
O2 Gd1 N4 O8 -118.5(4) no .
O2 Gd1 N4 O9 59.9(5) no .
N4 Gd1 O2 Cu1 124.4(3) no .
N4 Gd1 O2 C28 -59.0(6) no .
N5 Gd1 O2 Cu1 96.9(3) no .
N5 Gd1 O2 C28 -86.5(4) no .
O3 Gd1 O4 C27 -94.8 no 3_645
O3 Gd1 O4 C29 73.6 no 3_645
O3 Gd1 O5 N3 -96.5 no 3_645
O3 Gd1 O6 N3 71.0 no 3_645
O3 Gd1 O8 N4 -56.1 no 3_645
O3 Gd1 O9 N4 124.1 no 3_645
O3 Gd1 N3 O5 76.8 no 3_645
O3 Gd1 N3 O6 -105.4 no 3_645
O3 Gd1 N4 O8 127.7 no 3_645
O3 Gd1 N4 O9 -53.9 no 3_645
O4 Gd1 O5 N3 -160.03(19) no .
O5 Gd1 O4 C27 -32.7(3) no .
O5 Gd1 O4 C29 135.8(3) no .
O4 Gd1 O8 N4 27.9(4) no .
O8 Gd1 O4 C27 162.7(3) no .
O8 Gd1 O4 C29 -28.8(4) no .
O4 Gd1 O9 N4 -157.1(3) no .
O9 Gd1 O4 C27 -175.3(3) no .
O9 Gd1 O4 C29 -6.9(3) no .
O4 Gd1 N3 O5 28.9(4) no .
O4 Gd1 N3 O6 -153.31(19) no .
N3 Gd1 O4 C27 -46.4(4) no .
N3 Gd1 O4 C29 122.1(4) no .
O4 Gd1 N4 O8 -156.3(3) no .
O4 Gd1 N4 O9 22.1(3) no .
N4 Gd1 O4 C27 174.7(3) no .
N4 Gd1 O4 C29 -16.8(4) no .
N5 Gd1 O4 C27 109.7(3) no .
N5 Gd1 O4 C29 -81.8(4) no .
O5 Gd1 O6 N3 -1.22(19) no .
O6 Gd1 O5 N3 1.22(19) no .
O5 Gd1 O8 N4 -136.5(3) no .
O8 Gd1 O5 N3 5.0(3) no .
O5 Gd1 O9 N4 88.2(4) no .
O9 Gd1 O5 N3 -59.8(4) no .
O5 Gd1 N3 O5 -0.0(3) no .
O5 Gd1 N3 O6 177.8(5) no .
N3 Gd1 O5 N3 -0.0(3) no .
O5 Gd1 N4 O8 59.5(4) no .
O5 Gd1 N4 O9 -122.1(3) no .
N4 Gd1 O5 N3 -20.8(4) no .
N5 Gd1 O5 N3 102.6(4) no .
O6 Gd1 O8 N4 -133.3(3) no .
O8 Gd1 O6 N3 -177.7(3) no .
O6 Gd1 O9 N4 42.7(3) no .
O9 Gd1 O6 N3 146.2(3) no .
O6 Gd1 N3 O5 -177.8(6) no .
O6 Gd1 N3 O6 -0.0(3) no .
N3 Gd1 O6 N3 -0.0(3) no .
O6 Gd1 N4 O8 42.3(3) no .
O6 Gd1 N4 O9 -139.3(3) no .
N4 Gd1 O6 N3 163.6(3) no .
N5 Gd1 O6 N3 -135.8(3) no .
O8 Gd1 O9 N4 -0.9(2) no .
O9 Gd1 O8 N4 0.9(2) no .
O8 Gd1 N3 O5 -175.7(3) no .
O8 Gd1 N3 O6 2.1(3) no .
N3 Gd1 O8 N4 -134.4(3) no .
O8 Gd1 N4 O8 0.0(3) no .
O8 Gd1 N4 O9 178.4(6) no .
N4 Gd1 O8 N4 -0.0(3) no .
N5 Gd1 O8 N4 81.3(3) no .
O9 Gd1 N3 O5 140.4(3) no .
O9 Gd1 N3 O6 -41.8(4) no .
N3 Gd1 O9 N4 60.3(3) no .
O9 Gd1 N4 O8 -178.4(6) no .
O9 Gd1 N4 O9 0.0(3) no .
N4 Gd1 O9 N4 0.0(3) no .
N5 Gd1 O9 N4 -81.0(3) no .
N3 Gd1 N4 O8 49.9(3) no .
N3 Gd1 N4 O9 -131.7(3) no .
N4 Gd1 N3 O5 164.6(3) no .
N4 Gd1 N3 O6 -17.6(3) no .
N5 Gd1 N3 O5 -112.6(4) no .
N5 Gd1 N3 O6 65.2(4) no .
N5 Gd1 N4 O8 -89.0(3) no .
N5 Gd1 N4 O9 89.4(3) no .
O1 Cu1 O2 Gd1 -24.6(2) no .
O1 Cu1 O2 C28 158.7(4) no .
O2 Cu1 O1 Gd1 22.87(19) no .
O2 Cu1 O1 C1 -173.1(4) no .
O1 Cu1 N1 C7 5.2(5) no .
O1 Cu1 N1 C8 -178.8(4) no .
N1 Cu1 O1 Gd1 -158.6(2) no .
N1 Cu1 O1 C1 5.5(4) no .
O2 Cu1 N2 C15 -162.9(4) no .
O2 Cu1 N2 C22 18.5(5) no .
N2 Cu1 O2 Gd1 157.0(3) no .
N2 Cu1 O2 C28 -19.7(4) no .
N1 Cu1 N2 C15 18.4(4) no .
N1 Cu1 N2 C22 -160.1(5) no .
N2 Cu1 N1 C7 -176.5(5) no .
N2 Cu1 N1 C8 -0.5(4) no .
Gd1 O1 C1 C2 -33.3(8) no .
Gd1 O1 C1 C6 147.5(4) no .
Cu1 O1 C1 C2 169.3(3) no .
Cu1 O1 C1 C6 -9.9(8) no .
Gd1 O2 C28 C23 -162.9(4) no .
Gd1 O2 C28 C27 14.3(8) no .
Cu1 O2 C28 C23 13.0(9) no .
Cu1 O2 C28 C27 -169.9(4) no .
Gd1 O4 C27 C26 169.5(5) no .
Gd1 O4 C27 C28 -13.0(7) no .
Gd1 O4 C29 C30 -82.0(6) no .
C27 O4 C29 C30 86.3(7) no .
C29 O4 C27 C26 0.1(9) no .
C29 O4 C27 C28 177.6(5) no .
Gd1 O5 N3 Gd1 0.0 no .
Gd1 O5 N3 O6 -2.0(5) no .
Gd1 O5 N3 O7 179.5(5) no .
Gd1 O6 N3 Gd1 -0.0 no .
Gd1 O6 N3 O5 2.1(5) no .
Gd1 O6 N3 O7 -179.4(5) no .
Gd1 O8 N4 Gd1 0.0 no .
Gd1 O8 N4 O9 -1.5(6) no .
Gd1 O8 N4 O10 178.7(5) no .
Gd1 O9 N4 Gd1 0.0 no .
Gd1 O9 N4 O8 1.5(5) no .
Gd1 O9 N4 O10 -178.7(5) no .
Cu1 N1 C7 O3 171.7 no .
Cu1 N1 C7 C6 -11.5(8) no .
Cu1 N1 C8 C9 109.9(4) no .
Cu1 N1 C8 C15 -15.9(6) no .
C7 N1 C8 C9 -73.8(7) no .
C7 N1 C8 C15 160.5(5) no .
C8 N1 C7 O3 -4.3 no .
C8 N1 C7 C6 172.6(5) no .
Cu1 N2 C15 C8 -30.8(6) no .
Cu1 N2 C15 C16 93.4(5) no .
Cu1 N2 C22 C23 -10.7(9) no .
C15 N2 C22 C23 170.8(5) no .
C22 N2 C15 C8 147.8(6) no .
C22 N2 C15 C16 -88.0(7) no .
O1 C1 C2 C3 179.2(5) no .
O1 C1 C6 C5 -177.8(5) no .
O1 C1 C6 C7 3.8(10) no .
C2 C1 C6 C5 3.0(9) no .
C2 C1 C6 C7 -175.4(6) no .
C6 C1 C2 C3 -1.5(9) no .
C1 C2 C3 C4 -0.6(10) no .
C2 C3 C4 C5 1.2(11) no .
C3 C4 C5 C6 0.4(11) no .
C4 C5 C6 C1 -2.6(10) no .
C4 C5 C6 C7 176.0(6) no .
C1 C6 C7 O3 -175.2 no .
C1 C6 C7 N1 7.8(10) no .
C5 C6 C7 O3 6.4 no .
C5 C6 C7 N1 -170.6(6) no .
N1 C8 C9 C10 -12.6(8) no .
N1 C8 C9 C14 167.7(5) no .
N1 C8 C15 N2 29.2(7) no .
N1 C8 C15 C16 -94.2(6) no .
C9 C8 C15 N2 -97.3(6) no .
C9 C8 C15 C16 139.3(6) no .
C15 C8 C9 C10 111.0(7) no .
C15 C8 C9 C14 -68.7(7) no .
C8 C9 C10 C11 -178.4(5) no .
C8 C9 C14 C13 178.3(5) no .
C10 C9 C14 C13 -1.4(9) no .
C14 C9 C10 C11 1.3(10) no .
C9 C10 C11 C12 -0.6(11) no .
C10 C11 C12 C13 -0.1(11) no .
C11 C12 C13 C14 0.0(11) no .
C12 C13 C14 C9 0.7(11) no .
N2 C15 C16 C17 -27.1(9) no .
N2 C15 C16 C21 155.0(5) no .
C8 C15 C16 C17 95.0(7) no .
C8 C15 C16 C21 -82.8(7) no .
C15 C16 C17 C18 -179.0(6) no .
C15 C16 C21 C20 178.9(6) no .
C17 C16 C21 C20 1.0(11) no .
C21 C16 C17 C18 -1.2(10) no .
C16 C17 C18 C19 0.4(11) no .
C17 C18 C19 C20 0.5(11) no .
C18 C19 C20 C21 -0.7(11) no .
C19 C20 C21 C16 -0.1(11) no .
N2 C22 C23 C24 178.7(6) no .
N2 C22 C23 C28 -3.3(10) no .
C22 C23 C24 C25 175.9(6) no .
C22 C23 C28 O2 2.1(10) no .
C22 C23 C28 C27 -175.0(6) no .
C24 C23 C28 O2 -179.9(6) no .
C24 C23 C28 C27 3.0(9) no .
C28 C23 C24 C25 -2.1(10) no .
C23 C24 C25 C26 1.3(11) no .
C24 C25 C26 C27 -1.4(11) no .
C25 C26 C27 O4 179.7(7) no .
C25 C26 C27 C28 2.3(11) no .
O4 C27 C28 O2 1.8(9) no .
O4 C27 C28 C23 179.1(5) no .
C26 C27 C28 O2 179.5(6) no .
C26 C27 C28 C23 -3.2(10) no .
